data_1557795
loop_
_publ_author_name
'Qin, Li-Qin'
'Zou, Bi-Qun'
'Qin, Qi-Pin'
'Wang, Zhen-Feng'
'Yang, Lin'
'Tan, Ming-Xiong'
'Liang, Chun-Jie'
'Liang, Hong'

_publ_section_title
;
 Highly cytotoxic, cyclometalated iridium(iii)-5-fluoro-8-quinolinol
 complexes as cancer cell mitochondriotropic agents
;
_journal_issue 19
_journal_name_full 'New Journal of Chemistry'
_journal_page_first 7832
_journal_page_last 7837
_journal_paper_doi 10.1039/D0NJ00465K
_journal_volume 44
_journal_year 2020
_chemical_formula_moiety 'C31 H21 F Ir N3 O'
_chemical_formula_sum 'C31 H21 F Ir N3 O'
_chemical_formula_weight 662.71
_space_group_crystal_system monoclinic
_space_group_IT_number 14
_space_group_name_Hall '-P 2yn'
_space_group_name_H-M_alt 'P 1 21/n 1'
_atom_sites_solution_hydrogens geom
_atom_sites_solution_primary direct
_audit_creation_date 2019-09-20
_audit_creation_method
;
Olex2 1.2
(compiled 2018.05.29 svn.r3508 for OlexSys, GUI svn.r5506)
;
_audit_update_record
;
2020-01-27 deposited with the CCDC.	2020-04-15 downloaded from the CCDC.
;
_cell_angle_alpha 90
_cell_angle_beta 92.268(2)
_cell_angle_gamma 90
_cell_formula_units_Z 4
_cell_length_a 11.4485(7)
_cell_length_b 9.3218(6)
_cell_length_c 23.3115(14)
_cell_measurement_reflns_used 9935
_cell_measurement_temperature 273(2)
_cell_measurement_theta_max 27.485
_cell_measurement_theta_min 2.973
_cell_volume 2485.9(3)
_computing_cell_refinement 'SAINT V8.38A (?, 2016)'
_computing_data_reduction 'SAINT V8.38A (?, 2016)'
_computing_molecular_graphics 'Olex2 (Dolomanov et al., 2009)'
_computing_publication_material 'Olex2 (Dolomanov et al., 2009)'
_computing_structure_refinement 'ShelXL (Sheldrick, 2015)'
_computing_structure_solution 'ShelXS (Sheldrick, 2008)'
_diffrn_ambient_temperature 273.15
_diffrn_measured_fraction_theta_full 0.999
_diffrn_measured_fraction_theta_max 0.998
_diffrn_measurement_device_type 'Bruker APEX-II CCD'
_diffrn_measurement_method '\f and \w scans'
_diffrn_radiation_monochromator graphite
_diffrn_radiation_type MoK\a
_diffrn_radiation_wavelength 0.71073
_diffrn_reflns_av_R_equivalents 0.0469
_diffrn_reflns_av_unetI/netI 0.0332
_diffrn_reflns_Laue_measured_fraction_full 0.999
_diffrn_reflns_Laue_measured_fraction_max 0.998
_diffrn_reflns_limit_h_max 14
_diffrn_reflns_limit_h_min -14
_diffrn_reflns_limit_k_max 12
_diffrn_reflns_limit_k_min -12
_diffrn_reflns_limit_l_max 30
_diffrn_reflns_limit_l_min -30
_diffrn_reflns_number 38204
_diffrn_reflns_point_group_measured_fraction_full 0.999
_diffrn_reflns_point_group_measured_fraction_max 0.998
_diffrn_reflns_theta_full 25.242
_diffrn_reflns_theta_max 27.520
_diffrn_reflns_theta_min 2.930
_diffrn_standards_number 0
_exptl_absorpt_coefficient_mu 5.409
_exptl_absorpt_correction_T_max 0.7456
_exptl_absorpt_correction_T_min 0.4031
_exptl_absorpt_correction_type multi-scan
_exptl_absorpt_process_details
;
SADABS-2016/2 (Bruker,2016/2) was used for absorption correction.
wR2(int) was 0.1502 before and 0.0609 after correction.
The Ratio of minimum to maximum transmission is 0.5406.
The \l/2 correction factor is Not present.
;
_exptl_crystal_colour yellow
_exptl_crystal_density_diffrn 1.771
_exptl_crystal_description block
_exptl_crystal_F_000 1288
_exptl_crystal_size_max 0.403
_exptl_crystal_size_mid 0.177
_exptl_crystal_size_min 0.089
_refine_diff_density_max 0.803
_refine_diff_density_min -1.413
_refine_diff_density_rms 0.281
_refine_ls_extinction_method none
_refine_ls_goodness_of_fit_ref 1.134
_refine_ls_hydrogen_treatment constr
_refine_ls_matrix_type full
_refine_ls_number_parameters 334
_refine_ls_number_reflns 5704
_refine_ls_number_restraints 0
_refine_ls_restrained_S_all 1.134
_refine_ls_R_factor_all 0.0434
_refine_ls_R_factor_gt 0.0280
_refine_ls_shift/su_max 0.001
_refine_ls_shift/su_mean 0.000
_refine_ls_structure_factor_coef Fsqd
_refine_ls_weighting_details 'w=1/[\s^2^(Fo^2^)+(0.0418P)^2^+0.1620P] where P=(Fo^2^+2Fc^2^)/3'
_refine_ls_weighting_scheme calc
_refine_ls_wR_factor_gt 0.0663
_refine_ls_wR_factor_ref 0.0796
_reflns_Friedel_coverage 0.000
_reflns_number_gt 4666
_reflns_number_total 5704
_reflns_threshold_expression 'I > 2\s(I)'
_cod_data_source_file d0nj00465k2.cif
_cod_data_source_block aaa
_cod_depositor_comments
;Adding full bibliography for 1557795--1557798.cif.

 Adding full bibliography for 1557795--1557798.cif.
;
_cod_database_code 1557795
_shelxl_version_number 2014-3
_shelx_space_group_comment
;
The symmetry employed for this shelxl refinement is uniquely defined
by the following loop, which should always be used as a source of
symmetry information in preference to the above space-group names.
They are only intended as comments.
;
_shelx_estimated_absorpt_t_max 0.645
_shelx_estimated_absorpt_t_min 0.219
_olex2_refinement_description
;
1. Fixed Uiso
 At 1.2 times of:
  All C(H) groups
2.a Aromatic/amide H refined with riding coordinates:
 C1(H1), C2(H2), C3(H3), C4(H4), C7(H7), C8(H8), C9(H9), C10(H10), C13(H13),
 C14(H14), C15(H15), C16(H16), C19(H19), C20(H20), C21(H21), C22(H22), C23(H23),
  C24(H24), C25(H25), C29(H29), C30(H30)
;
_olex2_submission_special_instructions 'No special instructions were received'

loop_
_space_group_symop_operation_xyz
'x, y, z'
'-x+1/2, y+1/2, -z+1/2'
'-x, -y, -z'
'x-1/2, -y-1/2, z-1/2'

loop_
_atom_site_label
_atom_site_type_symbol
_atom_site_fract_x
_atom_site_fract_y
_atom_site_fract_z
_atom_site_U_iso_or_equiv
_atom_site_adp_type
_atom_site_occupancy
_atom_site_site_symmetry_order
_atom_site_calc_flag
_atom_site_refinement_flags_posn
_atom_site_refinement_flags_adp
_atom_site_refinement_flags_occupancy
_atom_site_disorder_assembly
_atom_site_disorder_group
Ir1 Ir 0.27128(2) 0.73745(2) 0.08223(2) 0.03453(7) Uani 1 1 d . . . . .
F1 F 0.1192(3) 1.0040(4) -0.17038(11) 0.0908(10) Uani 1 1 d . . . . .
O1 O 0.3765(2) 0.8521(3) 0.02340(10) 0.0385(6) Uani 1 1 d . . . . .
N1 N 0.2450(3) 0.9129(3) 0.13185(12) 0.0358(7) Uani 1 1 d . . . . .
N2 N 0.1438(3) 0.8068(3) 0.01910(13) 0.0332(7) Uani 1 1 d . . . . .
N3 N 0.3053(3) 0.5518(3) 0.03967(14) 0.0454(8) Uani 1 1 d . . . . .
C1 C 0.2964(3) 1.0398(4) 0.12448(17) 0.0419(9) Uani 1 1 d . . . . .
H1 H 0.3444 1.0518 0.0936 0.050 Uiso 1 1 calc R . . . .
C2 C 0.2807(3) 1.1531(5) 0.16082(19) 0.0515(11) Uani 1 1 d . . . . .
H2 H 0.3170 1.2407 0.1546 0.062 Uiso 1 1 calc R . . . .
C3 C 0.2098(4) 1.1342(5) 0.20694(18) 0.0540(11) Uani 1 1 d . . . . .
H3 H 0.1990 1.2089 0.2327 0.065 Uiso 1 1 calc R . . . .
C4 C 0.1560(4) 1.0060(5) 0.21441(17) 0.0499(10) Uani 1 1 d . . . . .
H4 H 0.1080 0.9936 0.2453 0.060 Uiso 1 1 calc R . . . .
C5 C 0.1717(3) 0.8937(4) 0.17666(15) 0.0385(9) Uani 1 1 d . . . . .
C6 C 0.1181(4) 0.7510(4) 0.17777(18) 0.0419(10) Uani 1 1 d . . . . .
C7 C 0.0326(4) 0.7124(5) 0.2152(2) 0.0557(12) Uani 1 1 d . . . . .
H7 H 0.0063 0.7786 0.2416 0.067 Uiso 1 1 calc R . . . .
C8 C -0.0128(4) 0.5774(6) 0.2134(2) 0.0695(14) Uani 1 1 d . . . . .
H8 H -0.0697 0.5518 0.2389 0.083 Uiso 1 1 calc R . . . .
C9 C 0.0243(5) 0.4783(6) 0.1743(2) 0.0750(15) Uani 1 1 d . . . . .
H9 H -0.0079 0.3867 0.1730 0.090 Uiso 1 1 calc R . . . .
C10 C 0.1100(4) 0.5165(5) 0.1368(2) 0.0590(12) Uani 1 1 d . . . . .
H10 H 0.1361 0.4485 0.1110 0.071 Uiso 1 1 calc R . . . .
C11 C 0.1584(3) 0.6538(4) 0.13656(16) 0.0396(9) Uani 1 1 d . . . . .
C12 C 0.4092(3) 0.6672(4) 0.13071(17) 0.0431(10) Uani 1 1 d . . . . .
C13 C 0.4680(4) 0.7367(5) 0.1769(2) 0.0570(14) Uani 1 1 d . . . . .
H13 H 0.4405 0.8246 0.1896 0.068 Uiso 1 1 calc R . . . .
C14 C 0.5664(4) 0.6764(7) 0.2039(2) 0.0725(15) Uani 1 1 d . . . . .
H14 H 0.6052 0.7254 0.2338 0.087 Uiso 1 1 calc R . . . .
C15 C 0.6067(5) 0.5454(8) 0.1870(3) 0.086(2) Uani 1 1 d . . . . .
H15 H 0.6711 0.5045 0.2062 0.103 Uiso 1 1 calc R . . . .
C16 C 0.5522(4) 0.4739(6) 0.1416(2) 0.0733(16) Uani 1 1 d . . . . .
H16 H 0.5805 0.3854 0.1300 0.088 Uiso 1 1 calc R . . . .
C17 C 0.4539(4) 0.5350(5) 0.1128(2) 0.0533(11) Uani 1 1 d . . . . .
C18 C 0.3967(4) 0.4729(4) 0.0625(2) 0.0547(12) Uani 1 1 d . . . . .
C19 C 0.4297(5) 0.3498(5) 0.0343(3) 0.0704(15) Uani 1 1 d . . . . .
H19 H 0.4927 0.2966 0.0490 0.084 Uiso 1 1 calc R . . . .
C20 C 0.3726(6) 0.3049(6) -0.0142(3) 0.0812(19) Uani 1 1 d . . . . .
H20 H 0.3968 0.2221 -0.0326 0.097 Uiso 1 1 calc R . . . .
C21 C 0.2779(5) 0.3819(5) -0.0366(2) 0.0728(16) Uani 1 1 d . . . . .
H21 H 0.2365 0.3514 -0.0695 0.087 Uiso 1 1 calc R . . . .
C22 C 0.2475(4) 0.5055(5) -0.0084(2) 0.0566(12) Uani 1 1 d . . . . .
H22 H 0.1846 0.5591 -0.0230 0.068 Uiso 1 1 calc R . . . .
C23 C 0.0291(4) 0.7858(4) 0.01798(19) 0.0429(9) Uani 1 1 d . . . . .
H23 H -0.0044 0.7458 0.0500 0.051 Uiso 1 1 calc R . . . .
C24 C -0.0434(4) 0.8215(5) -0.02970(19) 0.0515(11) Uani 1 1 d . . . . .
H24 H -0.1235 0.8056 -0.0289 0.062 Uiso 1 1 calc R . . . .
C25 C 0.0032(4) 0.8791(5) -0.07671(19) 0.0521(11) Uani 1 1 d . . . . .
H25 H -0.0443 0.9009 -0.1088 0.062 Uiso 1 1 calc R . . . .
C26 C 0.1254(3) 0.9062(4) -0.07674(16) 0.0422(9) Uani 1 1 d . . . . .
C27 C 0.1926(3) 0.8679(4) -0.02756(15) 0.0336(8) Uani 1 1 d . . . . .
C28 C 0.3165(3) 0.8902(4) -0.02301(15) 0.0343(8) Uani 1 1 d . . . . .
C29 C 0.3675(4) 0.9545(4) -0.07024(17) 0.0444(10) Uani 1 1 d . . . . .
H29 H 0.4475 0.9723 -0.0689 0.053 Uiso 1 1 calc R . . . .
C30 C 0.3006(4) 0.9924(5) -0.11941(17) 0.0556(11) Uani 1 1 d . . . . .
H30 H 0.3364 1.0341 -0.1504 0.067 Uiso 1 1 calc R . . . .
C31 C 0.1831(4) 0.9684(5) -0.12196(17) 0.0531(11) Uani 1 1 d . . . . .

loop_
_atom_site_aniso_label
_atom_site_aniso_U_11
_atom_site_aniso_U_22
_atom_site_aniso_U_33
_atom_site_aniso_U_23
_atom_site_aniso_U_13
_atom_site_aniso_U_12
Ir1 0.03127(10) 0.03438(10) 0.03851(10) 0.00333(6) 0.00870(7) 0.00589(6)
F1 0.078(2) 0.139(3) 0.0542(17) 0.0342(18) -0.0140(15) -0.005(2)
O1 0.0279(13) 0.0457(15) 0.0422(15) 0.0065(12) 0.0059(11) 0.0015(11)
N1 0.0317(17) 0.0422(18) 0.0337(16) -0.0004(13) 0.0035(14) 0.0062(14)
N2 0.0274(16) 0.0334(15) 0.0393(17) -0.0021(14) 0.0062(13) 0.0021(13)
N3 0.047(2) 0.0361(18) 0.055(2) 0.0015(15) 0.0242(17) 0.0025(15)
C1 0.032(2) 0.045(2) 0.048(2) 0.0008(18) 0.0063(18) -0.0017(17)
C2 0.043(2) 0.049(3) 0.062(3) -0.007(2) -0.002(2) -0.005(2)
C3 0.051(3) 0.059(3) 0.052(3) -0.020(2) -0.003(2) 0.002(2)
C4 0.046(3) 0.066(3) 0.038(2) -0.006(2) 0.0071(19) 0.008(2)
C5 0.034(2) 0.053(2) 0.0283(19) 0.0020(17) 0.0010(16) 0.0110(18)
C6 0.038(2) 0.051(3) 0.038(2) 0.0119(16) 0.0068(18) 0.0060(17)
C7 0.053(3) 0.069(3) 0.046(3) 0.010(2) 0.020(2) 0.007(2)
C8 0.065(3) 0.075(4) 0.071(3) 0.019(3) 0.033(3) -0.003(3)
C9 0.079(4) 0.054(3) 0.094(4) 0.016(3) 0.032(3) -0.018(3)
C10 0.066(3) 0.043(2) 0.070(3) 0.003(2) 0.024(3) -0.004(2)
C11 0.038(2) 0.041(2) 0.040(2) 0.0118(17) 0.0093(17) 0.0057(18)
C12 0.033(2) 0.049(2) 0.048(2) 0.0171(19) 0.0112(18) 0.0077(18)
C13 0.045(3) 0.072(4) 0.055(3) 0.025(2) 0.003(2) 0.002(2)
C14 0.049(3) 0.102(4) 0.066(3) 0.035(3) -0.002(3) 0.008(3)
C15 0.047(3) 0.126(6) 0.085(4) 0.053(4) 0.009(3) 0.026(3)
C16 0.061(3) 0.073(3) 0.088(4) 0.040(3) 0.031(3) 0.034(3)
C17 0.043(3) 0.054(3) 0.064(3) 0.025(2) 0.024(2) 0.015(2)
C18 0.053(3) 0.036(2) 0.077(3) 0.019(2) 0.035(2) 0.011(2)
C19 0.068(3) 0.042(3) 0.105(4) 0.004(3) 0.045(3) 0.012(2)
C20 0.086(4) 0.039(3) 0.124(5) -0.019(3) 0.066(4) -0.003(3)
C21 0.082(4) 0.056(3) 0.084(4) -0.026(3) 0.045(3) -0.024(3)
C22 0.061(3) 0.046(2) 0.065(3) -0.003(2) 0.025(2) -0.001(2)
C23 0.034(2) 0.047(2) 0.048(2) -0.0001(19) 0.0078(19) -0.0011(18)
C24 0.032(2) 0.055(3) 0.067(3) -0.002(2) -0.002(2) -0.002(2)
C25 0.042(2) 0.060(3) 0.053(3) 0.000(2) -0.011(2) -0.001(2)
C26 0.044(2) 0.043(2) 0.040(2) -0.0040(17) 0.0003(18) 0.0025(18)
C27 0.0309(19) 0.0306(18) 0.040(2) -0.0048(15) 0.0046(16) 0.0028(15)
C28 0.032(2) 0.0328(19) 0.039(2) -0.0018(15) 0.0078(17) 0.0038(15)
C29 0.036(2) 0.046(2) 0.052(2) 0.0004(18) 0.0116(19) -0.0006(18)
C30 0.062(3) 0.062(3) 0.043(2) 0.011(2) 0.012(2) -0.002(2)
C31 0.056(3) 0.067(3) 0.036(2) 0.007(2) -0.002(2) -0.003(2)

loop_
_atom_type_symbol
_atom_type_description
_atom_type_scat_dispersion_real
_atom_type_scat_dispersion_imag
_atom_type_scat_source
C C 0.0033 0.0016 'International Tables Vol C Tables 4.2.6.8 and 6.1.1.4'
H H 0.0000 0.0000 'International Tables Vol C Tables 4.2.6.8 and 6.1.1.4'
F F 0.0171 0.0103 'International Tables Vol C Tables 4.2.6.8 and 6.1.1.4'
Ir Ir -1.4442 7.9887 'International Tables Vol C Tables 4.2.6.8 and 6.1.1.4'
N N 0.0061 0.0033 'International Tables Vol C Tables 4.2.6.8 and 6.1.1.4'
O O 0.0106 0.0060 'International Tables Vol C Tables 4.2.6.8 and 6.1.1.4'

loop_
_geom_angle_atom_site_label_1
_geom_angle_atom_site_label_2
_geom_angle_atom_site_label_3
_geom_angle
_geom_angle_site_symmetry_1
_geom_angle_site_symmetry_3
_geom_angle_publ_flag
N1 Ir1 O1 93.56(11) . . ?
N1 Ir1 N2 92.06(11) . . ?
N1 Ir1 N3 174.17(12) . . ?
N2 Ir1 O1 78.12(10) . . ?
N3 Ir1 O1 89.37(10) . . ?
N3 Ir1 N2 93.47(13) . . ?
C11 Ir1 O1 172.11(12) . . ?
C11 Ir1 N1 80.78(14) . . ?
C11 Ir1 N2 96.50(13) . . ?
C11 Ir1 N3 96.77(14) . . ?
C11 Ir1 C12 91.72(15) . . ?
C12 Ir1 O1 94.18(12) . . ?
C12 Ir1 N1 94.16(15) . . ?
C12 Ir1 N2 170.40(13) . . ?
C12 Ir1 N3 80.59(16) . . ?
C28 O1 Ir1 112.0(2) . . ?
C1 N1 Ir1 124.3(3) . . ?
C1 N1 C5 119.8(3) . . ?
C5 N1 Ir1 115.8(3) . . ?
C23 N2 Ir1 128.2(3) . . ?
C23 N2 C27 118.8(3) . . ?
C27 N2 Ir1 112.7(2) . . ?
C18 N3 Ir1 115.1(3) . . ?
C22 N3 Ir1 125.3(3) . . ?
C22 N3 C18 119.5(4) . . ?
N1 C1 C2 122.3(4) . . ?
C1 C2 C3 118.6(4) . . ?
C4 C3 C2 119.6(4) . . ?
C3 C4 C5 120.9(4) . . ?
N1 C5 C4 118.8(4) . . ?
N1 C5 C6 113.5(3) . . ?
C4 C5 C6 127.6(4) . . ?
C7 C6 C5 123.6(4) . . ?
C7 C6 C11 121.4(4) . . ?
C11 C6 C5 115.0(4) . . ?
C8 C7 C6 120.0(4) . . ?
C7 C8 C9 120.8(4) . . ?
C8 C9 C10 119.4(5) . . ?
C9 C10 C11 121.9(4) . . ?
C6 C11 Ir1 114.6(3) . . ?
C10 C11 Ir1 128.7(3) . . ?
C10 C11 C6 116.5(4) . . ?
C13 C12 Ir1 128.4(3) . . ?
C17 C12 Ir1 113.9(3) . . ?
C17 C12 C13 117.6(4) . . ?
C14 C13 C12 121.1(5) . . ?
C15 C14 C13 120.4(6) . . ?
C14 C15 C16 120.4(5) . . ?
C15 C16 C17 120.0(5) . . ?
C12 C17 C16 120.4(5) . . ?
C12 C17 C18 115.8(4) . . ?
C16 C17 C18 123.7(4) . . ?
N3 C18 C17 114.6(4) . . ?
N3 C18 C19 118.7(5) . . ?
C19 C18 C17 126.6(5) . . ?
C20 C19 C18 121.5(5) . . ?
C19 C20 C21 120.1(5) . . ?
C22 C21 C20 117.5(5) . . ?
N3 C22 C21 122.6(5) . . ?
N2 C23 C24 122.3(4) . . ?
C25 C24 C23 119.9(4) . . ?
C24 C25 C26 119.4(4) . . ?
C27 C26 C25 117.6(4) . . ?
C31 C26 C25 124.8(4) . . ?
C31 C26 C27 117.6(4) . . ?
N2 C27 C26 121.9(3) . . ?
N2 C27 C28 115.8(3) . . ?
C26 C27 C28 122.2(3) . . ?
O1 C28 C27 120.5(3) . . ?
O1 C28 C29 123.0(3) . . ?
C29 C28 C27 116.4(3) . . ?
C30 C29 C28 121.4(4) . . ?
C31 C30 C29 120.1(4) . . ?
F1 C31 C26 118.3(4) . . ?
F1 C31 C30 119.6(4) . . ?
C30 C31 C26 122.2(4) . . ?

loop_
_geom_bond_atom_site_label_1
_geom_bond_atom_site_label_2
_geom_bond_distance
_geom_bond_site_symmetry_2
_geom_bond_publ_flag
Ir1 O1 2.146(2) . ?
Ir1 N1 2.033(3) . ?
Ir1 N2 2.132(3) . ?
Ir1 N3 2.040(3) . ?
Ir1 C11 2.003(4) . ?
Ir1 C12 2.015(4) . ?
F1 C31 1.362(5) . ?
O1 C28 1.307(4) . ?
N1 C1 1.335(5) . ?
N1 C5 1.378(5) . ?
N2 C23 1.327(5) . ?
N2 C27 1.367(4) . ?
N3 C18 1.368(5) . ?
N3 C22 1.349(5) . ?
C1 C2 1.370(5) . ?
C2 C3 1.384(6) . ?
C3 C4 1.359(6) . ?
C4 C5 1.384(5) . ?
C5 C6 1.465(5) . ?
C6 C7 1.385(6) . ?
C6 C11 1.411(6) . ?
C7 C8 1.362(7) . ?
C8 C9 1.377(7) . ?
C9 C10 1.387(6) . ?
C10 C11 1.395(5) . ?
C12 C13 1.405(6) . ?
C12 C17 1.404(6) . ?
C13 C14 1.387(6) . ?
C14 C15 1.369(8) . ?
C15 C16 1.379(8) . ?
C16 C17 1.408(6) . ?
C17 C18 1.441(6) . ?
C18 C19 1.383(6) . ?
C19 C20 1.350(8) . ?
C20 C21 1.385(8) . ?
C21 C22 1.379(6) . ?
C23 C24 1.401(6) . ?
C24 C25 1.349(6) . ?
C25 C26 1.422(5) . ?
C26 C27 1.401(5) . ?
C26 C31 1.392(5) . ?
C27 C28 1.434(5) . ?
C28 C29 1.401(5) . ?
C29 C30 1.398(5) . ?
C30 C31 1.363(6) . ?
